data_1553292
loop_
_publ_author_name
'Abdissa, Negera'
'Pan, Fangfang'
'Gruhonjic, Amra'
'Gr\"afenstein, J\"urgen'
'Fitzpatrick, Paul A.'
'Landberg, G\"oran'
'Rissanen, Kari'
'Yenesew, Abiy'
'Erd\'elyi, M\'at\'e'

_publ_section_title
;
 Naphthalene Derivatives from the Roots of Pentas parvifolia and Pentas
 bussei.
;
_journal_issue 9
_journal_name_full 'Journal of natural products'
_journal_page_first 2181
_journal_page_last 2187
_journal_paper_doi 10.1021/acs.jnatprod.6b00178
_journal_volume 79
_journal_year 2016
_chemical_absolute_configuration ad
_chemical_formula_moiety 'C24 H28 O7'
_chemical_formula_sum 'C24 H28 O7'
_chemical_formula_weight 428.46
_space_group_crystal_system orthorhombic
_space_group_IT_number 19
_space_group_name_Hall 'P 2ac 2ab'
_space_group_name_H-M_alt 'P 21 21 21'
_atom_sites_solution_hydrogens geom
_atom_sites_solution_primary direct
_audit_creation_date 2015-05-25
_audit_creation_method
;
Olex2 1.2
(compiled 2014.05.21 svn.r2940 for OlexSys, GUI svn.r4846)
;
_cell_angle_alpha 90
_cell_angle_beta 90
_cell_angle_gamma 90
_cell_formula_units_Z 4
_cell_length_a 5.20049(4)
_cell_length_b 18.36541(10)
_cell_length_c 22.63281(12)
_cell_measurement_reflns_used 33625
_cell_measurement_temperature 123.01(10)
_cell_measurement_theta_max 76.7400
_cell_measurement_theta_min 3.8990
_cell_volume 2161.64(2)
_computing_cell_refinement
;
CrysAlisPro, Agilent Technologies,
Version 1.171.37.35 (release 13-08-2014 CrysAlis171 .NET)
(compiled Aug 13 2014,18:06:01)
;
_computing_data_collection
;
CrysAlisPro, Agilent Technologies,
Version 1.171.37.35 (release 13-08-2014 CrysAlis171 .NET)
(compiled Aug 13 2014,18:06:01)
;
_computing_data_reduction
;
CrysAlisPro, Agilent Technologies,
Version 1.171.37.35 (release 13-08-2014 CrysAlis171 .NET)
(compiled Aug 13 2014,18:06:01)
;
_computing_molecular_graphics 'Olex2 (Dolomanov et al., 2009)'
_computing_publication_material 'Olex2 (Dolomanov et al., 2009)'
_computing_structure_refinement 'ShelXL (Sheldrick, 2008)'
_computing_structure_solution 'ShelXS (Sheldrick, 2008)'
_diffrn_ambient_environment N~2~
_diffrn_ambient_temperature 123.01(10)
_diffrn_detector 'CCD plate'
_diffrn_detector_area_resol_mean 5.1977
_diffrn_detector_type Atlas
_diffrn_measured_fraction_theta_full 1.000
_diffrn_measured_fraction_theta_max 1.000
_diffrn_measurement_details
;
#__ type_ start__ end____ width___ exp.time_
  1 omega  -25.00   29.00   1.0000    2.0000
omega____ theta____ kappa____ phi______ frames
    -      -41.9013   37.0000  -90.0000 54

#__ type_ start__ end____ width___ exp.time_
  2 omega  -49.00   33.00   1.0000    2.0000
omega____ theta____ kappa____ phi______ frames
    -      -41.9013   37.0000   60.0000 82

#__ type_ start__ end____ width___ exp.time_
  3 omega  -48.00   33.00   1.0000    2.0000
omega____ theta____ kappa____ phi______ frames
    -      -41.9013   37.0000  150.0000 81

#__ type_ start__ end____ width___ exp.time_
  4 omega  -48.00   14.00   1.0000    2.0000
omega____ theta____ kappa____ phi______ frames
    -      -41.9013   37.0000    0.0000 62

#__ type_ start__ end____ width___ exp.time_
  5 omega  -45.00  -11.00   1.0000    2.0000
omega____ theta____ kappa____ phi______ frames
    -      -41.9013  -77.0000 -120.0000 34

#__ type_ start__ end____ width___ exp.time_
  6 omega  -93.00  -67.00   1.0000    2.0000
omega____ theta____ kappa____ phi______ frames
    -      -41.9013  -77.0000 -120.0000 26

#__ type_ start__ end____ width___ exp.time_
  7 omega   14.00   49.00   1.0000    2.0000
omega____ theta____ kappa____ phi______ frames
    -       41.9013   57.0000 -120.0000 35

#__ type_ start__ end____ width___ exp.time_
  8 omega   70.00  110.00   1.0000    2.0000
omega____ theta____ kappa____ phi______ frames
    -       41.9013   57.0000 -120.0000 40

#__ type_ start__ end____ width___ exp.time_
  9 omega   76.00  115.00   1.0000    2.0000
omega____ theta____ kappa____ phi______ frames
    -       41.9013   37.0000    0.0000 39

#__ type_ start__ end____ width___ exp.time_
 10 omega   57.00   84.00   1.0000    2.0000
omega____ theta____ kappa____ phi______ frames
    -       41.9013   37.0000   60.0000 27

#__ type_ start__ end____ width___ exp.time_
 11 omega   21.00   49.00   1.0000    2.0000
omega____ theta____ kappa____ phi______ frames
    -       41.9013   37.0000   60.0000 28

#__ type_ start__ end____ width___ exp.time_
 12 omega   14.00   53.00   1.0000    2.0000
omega____ theta____ kappa____ phi______ frames
    -       41.9013   57.0000   90.0000 39

#__ type_ start__ end____ width___ exp.time_
 13 omega   19.00  100.00   1.0000    2.0000
omega____ theta____ kappa____ phi______ frames
    -       41.9013   77.0000   90.0000 81

#__ type_ start__ end____ width___ exp.time_
 14 omega  107.00  134.00   1.0000    6.0000
omega____ theta____ kappa____ phi______ frames
    -      112.0000   77.0000  121.2380 27

#__ type_ start__ end____ width___ exp.time_
 15 omega  153.00  178.00   1.0000    6.0000
omega____ theta____ kappa____ phi______ frames
    -      112.0000   77.0000   90.0000 25

#__ type_ start__ end____ width___ exp.time_
 16 omega  142.00  170.00   1.0000    6.0000
omega____ theta____ kappa____ phi______ frames
    -      112.0000   77.0000   60.0000 28

#__ type_ start__ end____ width___ exp.time_
 17 omega  132.00  175.00   1.0000    6.0000
omega____ theta____ kappa____ phi______ frames
    -      112.0000   45.0000  150.0000 43

#__ type_ start__ end____ width___ exp.time_
 18 omega  128.00  164.00   1.0000    6.0000
omega____ theta____ kappa____ phi______ frames
    -      112.0000   45.0000   60.0000 36

#__ type_ start__ end____ width___ exp.time_
 19 omega  125.00  151.00   1.0000    6.0000
omega____ theta____ kappa____ phi______ frames
    -      112.0000   75.0000   -8.8283 26

#__ type_ start__ end____ width___ exp.time_
 20 omega  136.00  165.00   1.0000    6.0000
omega____ theta____ kappa____ phi______ frames
    -      112.0000   45.0000  -60.0000 29

#__ type_ start__ end____ width___ exp.time_
 21 omega  133.00  176.00   1.0000    6.0000
omega____ theta____ kappa____ phi______ frames
    -      112.0000   77.0000 -120.0000 43

#__ type_ start__ end____ width___ exp.time_
 22 omega  145.00  177.00   1.0000    6.0000
omega____ theta____ kappa____ phi______ frames
    -      112.0000   77.0000 -150.0000 32

#__ type_ start__ end____ width___ exp.time_
 23 omega  136.00  165.00   1.0000    6.0000
omega____ theta____ kappa____ phi______ frames
    -      112.0000   61.0000  -90.0000 29

#__ type_ start__ end____ width___ exp.time_
 24 omega  126.00  177.00   1.0000    6.0000
omega____ theta____ kappa____ phi______ frames
    -      112.0000   77.0000  -90.0000 51

#__ type_ start__ end____ width___ exp.time_
 25 omega  133.00  178.00   1.0000    6.0000
omega____ theta____ kappa____ phi______ frames
    -      112.0000   61.0000 -180.0000 45

#__ type_ start__ end____ width___ exp.time_
 26 omega  129.00  166.00   1.0000    6.0000
omega____ theta____ kappa____ phi______ frames
    -      112.0000   64.0000 -156.2142 37

#__ type_ start__ end____ width___ exp.time_
 27 omega  122.00  148.00   1.0000    6.0000
omega____ theta____ kappa____ phi______ frames
    -      112.0000   45.0000  -90.0000 26

#__ type_ start__ end____ width___ exp.time_
 28 omega  122.00  165.00   1.0000    6.0000
omega____ theta____ kappa____ phi______ frames
    -      112.0000   61.0000  -30.0000 43

#__ type_ start__ end____ width___ exp.time_
 29 omega  121.00  147.00   1.0000    6.0000
omega____ theta____ kappa____ phi______ frames
    -      112.0000   77.0000  -30.0000 26

#__ type_ start__ end____ width___ exp.time_
 30 omega  121.00  178.00   1.0000    6.0000
omega____ theta____ kappa____ phi______ frames
    -      112.0000   74.0000   24.1017 57

#__ type_ start__ end____ width___ exp.time_
 31 omega  110.00  136.00   1.0000    6.0000
omega____ theta____ kappa____ phi______ frames
    -      112.0000   61.0000   30.0000 26

#__ type_ start__ end____ width___ exp.time_
 32 omega   84.00  136.00   1.0000    6.0000
omega____ theta____ kappa____ phi______ frames
    -      112.0000   61.0000   60.0000 52

#__ type_ start__ end____ width___ exp.time_
 33 omega   86.00  119.00   1.0000    6.0000
omega____ theta____ kappa____ phi______ frames
    -      112.0000   45.0000  150.0000 33

#__ type_ start__ end____ width___ exp.time_
 34 omega   79.00  104.00   1.0000    6.0000
omega____ theta____ kappa____ phi______ frames
    -      112.0000   77.0000  121.2380 25

#__ type_ start__ end____ width___ exp.time_
 35 omega   83.00  164.00   1.0000    6.0000
omega____ theta____ kappa____ phi______ frames
    -      112.0000   61.0000   90.0000 81

#__ type_ start__ end____ width___ exp.time_
 36 omega   87.00  133.00   1.0000    6.0000
omega____ theta____ kappa____ phi______ frames
    -      112.0000   45.0000  -60.0000 46

#__ type_ start__ end____ width___ exp.time_
 37 omega   87.00  126.00   1.0000    6.0000
omega____ theta____ kappa____ phi______ frames
    -      112.0000   45.0000    0.0000 39

#__ type_ start__ end____ width___ exp.time_
 38 omega   87.00  120.00   1.0000    6.0000
omega____ theta____ kappa____ phi______ frames
    -      112.0000   45.0000   60.0000 33

#__ type_ start__ end____ width___ exp.time_
 39 omega   84.00  109.00   1.0000    6.0000
omega____ theta____ kappa____ phi______ frames
    -      112.0000   61.0000   30.0000 25

#__ type_ start__ end____ width___ exp.time_
 40 omega   83.00  118.00   1.0000    6.0000
omega____ theta____ kappa____ phi______ frames
    -      112.0000   61.0000    0.0000 35

#__ type_ start__ end____ width___ exp.time_
 41 omega   83.00  110.00   1.0000    6.0000
omega____ theta____ kappa____ phi______ frames
    -      112.0000   61.0000  -30.0000 27

#__ type_ start__ end____ width___ exp.time_
 42 omega   84.00  109.00   1.0000    6.0000
omega____ theta____ kappa____ phi______ frames
    -      112.0000   61.0000  -60.0000 25

#__ type_ start__ end____ width___ exp.time_
 43 omega   87.00  112.00   1.0000    6.0000
omega____ theta____ kappa____ phi______ frames
    -      112.0000   45.0000  -90.0000 25

#__ type_ start__ end____ width___ exp.time_
 44 omega   79.00  110.00   1.0000    6.0000
omega____ theta____ kappa____ phi______ frames
    -      112.0000   77.0000  -90.0000 31

#__ type_ start__ end____ width___ exp.time_
 45 omega   83.00  146.00   1.0000    6.0000
omega____ theta____ kappa____ phi______ frames
    -      112.0000   61.0000 -120.0000 63

#__ type_ start__ end____ width___ exp.time_
 46 omega   79.00  165.00   1.0000    6.0000
omega____ theta____ kappa____ phi______ frames
    -      112.0000   77.0000    0.0000 86

#__ type_ start__ end____ width___ exp.time_
 47 omega   79.00  105.00   1.0000    6.0000
omega____ theta____ kappa____ phi______ frames
    -      112.0000   77.0000   90.0000 26

#__ type_ start__ end____ width___ exp.time_
 48 omega   83.00  165.00   1.0000    6.0000
omega____ theta____ kappa____ phi______ frames
    -      112.0000   61.0000  120.0000 82

#__ type_ start__ end____ width___ exp.time_
 49 omega   79.00  106.00   1.0000    6.0000
omega____ theta____ kappa____ phi______ frames
    -      112.0000   77.0000  -30.0000 27

#__ type_ start__ end____ width___ exp.time_
 50 omega   79.00  173.00   1.0000    6.0000
omega____ theta____ kappa____ phi______ frames
    -      112.0000   77.0000  -60.0000 94

#__ type_ start__ end____ width___ exp.time_
 51 omega   83.00  147.00   1.0000    6.0000
omega____ theta____ kappa____ phi______ frames
    -      112.0000   59.0000 -173.7349 64

#__ type_ start__ end____ width___ exp.time_
 52 omega   83.00  121.00   1.0000    6.0000
omega____ theta____ kappa____ phi______ frames
    -      112.0000   61.0000  -90.0000 38

#__ type_ start__ end____ width___ exp.time_
 53 omega   80.00  106.00   1.0000    6.0000
omega____ theta____ kappa____ phi______ frames
    -      112.0000   74.0000  -65.2235 26

#__ type_ start__ end____ width___ exp.time_
 54 omega   79.00  105.00   1.0000    6.0000
omega____ theta____ kappa____ phi______ frames
    -      112.0000   77.0000 -120.0000 26

#__ type_ start__ end____ width___ exp.time_
 55 omega   84.00  120.00   1.0000    6.0000
omega____ theta____ kappa____ phi______ frames
    -      112.0000   61.0000 -150.0000 36

#__ type_ start__ end____ width___ exp.time_
 56 omega   79.00  127.00   1.0000    6.0000
omega____ theta____ kappa____ phi______ frames
    -      112.0000   77.0000 -180.0000 48

#__ type_ start__ end____ width___ exp.time_
 57 omega   83.00  123.00   1.0000    6.0000
omega____ theta____ kappa____ phi______ frames
    -      112.0000   61.0000 -180.0000 40

#__ type_ start__ end____ width___ exp.time_
 58 omega   82.00  108.00   1.0000    6.0000
omega____ theta____ kappa____ phi______ frames
    -      112.0000   64.0000 -156.2142 26

#__ type_ start__ end____ width___ exp.time_
 59 omega   79.00  131.00   1.0000    6.0000
omega____ theta____ kappa____ phi______ frames
    -      112.0000   77.0000 -150.0000 52

#__ type_ start__ end____ width___ exp.time_
 60 omega   80.00  106.00   1.0000    6.0000
omega____ theta____ kappa____ phi______ frames
    -      112.0000   75.0000   -8.8283 26

#__ type_ start__ end____ width___ exp.time_
 61 omega   79.00  105.00   1.0000    6.0000
omega____ theta____ kappa____ phi______ frames
    -      112.0000   77.0000   30.0000 26

#__ type_ start__ end____ width___ exp.time_
 62 omega   79.00  127.00   1.0000    6.0000
omega____ theta____ kappa____ phi______ frames
    -      112.0000   77.0000   60.0000 48

#__ type_ start__ end____ width___ exp.time_
 63 omega   83.00  112.00   1.0000    6.0000
omega____ theta____ kappa____ phi______ frames
    -      112.0000   61.0000  150.0000 29

#__ type_ start__ end____ width___ exp.time_
 64 omega   79.00  129.00   1.0000    6.0000
omega____ theta____ kappa____ phi______ frames
    -      112.0000   77.0000  150.0000 50

#__ type_ start__ end____ width___ exp.time_
 65 omega   80.00  106.00   1.0000    6.0000
omega____ theta____ kappa____ phi______ frames
    -      112.0000   74.0000   24.1017 26

#__ type_ start__ end____ width___ exp.time_
 66 omega   43.00   90.00   1.0000    6.0000
omega____ theta____ kappa____ phi______ frames
    -      112.0000  -45.0000   60.0000 47

#__ type_ start__ end____ width___ exp.time_
 67 omega   78.00  117.00   1.0000    6.0000
omega____ theta____ kappa____ phi______ frames
    -      112.0000  -61.0000   30.0000 39

#__ type_ start__ end____ width___ exp.time_
 68 omega  109.00  142.00   1.0000    6.0000
omega____ theta____ kappa____ phi______ frames
    -      112.0000  -77.0000   60.0000 33

#__ type_ start__ end____ width___ exp.time_
 69 omega   86.00  116.00   1.0000    6.0000
omega____ theta____ kappa____ phi______ frames
    -      112.0000 -111.0000  -60.0000 30

#__ type_ start__ end____ width___ exp.time_
 70 omega   86.00  113.00   1.0000    6.0000
omega____ theta____ kappa____ phi______ frames
    -      112.0000 -111.0000    0.0000 27

#__ type_ start__ end____ width___ exp.time_
 71 omega   83.00  117.00   1.0000    6.0000
omega____ theta____ kappa____ phi______ frames
    -      112.0000  -61.0000  -90.0000 34

#__ type_ start__ end____ width___ exp.time_
 72 omega   78.00  130.00   1.0000    6.0000
omega____ theta____ kappa____ phi______ frames
    -      112.0000  -61.0000 -150.0000 52

#__ type_ start__ end____ width___ exp.time_
 73 omega   72.00   98.00   1.0000    6.0000
omega____ theta____ kappa____ phi______ frames
    -      112.0000  -94.0000 -180.0000 26

#__ type_ start__ end____ width___ exp.time_
 74 omega   69.00  105.00   1.0000    6.0000
omega____ theta____ kappa____ phi______ frames
    -      112.0000 -111.0000 -120.0000 36

#__ type_ start__ end____ width___ exp.time_
 75 omega   45.00   71.00   1.0000    6.0000
omega____ theta____ kappa____ phi______ frames
    -      112.0000  -94.0000 -180.0000 26

#__ type_ start__ end____ width___ exp.time_
 76 omega   37.00   62.00   1.0000    6.0000
omega____ theta____ kappa____ phi______ frames
    -      112.0000 -111.0000 -120.0000 25

#__ type_ start__ end____ width___ exp.time_
 77 omega   37.00  114.00   1.0000    6.0000
omega____ theta____ kappa____ phi______ frames
    -      112.0000 -111.0000  -90.0000 77

#__ type_ start__ end____ width___ exp.time_
 78 omega   64.00  145.00   1.0000    6.0000
omega____ theta____ kappa____ phi______ frames
    -      112.0000  -77.0000   30.0000 81

#__ type_ start__ end____ width___ exp.time_
 79 omega   54.00   91.00   1.0000    2.0000
omega____ theta____ kappa____ phi______ frames
    -       41.9013 -125.0000   60.0000 37

#__ type_ start__ end____ width___ exp.time_
 80 omega   39.00   66.00   1.0000    6.0000
omega____ theta____ kappa____ phi______ frames
    -      112.0000 -111.0000  -60.0000 27

#__ type_ start__ end____ width___ exp.time_
 81 omega   40.00   66.00   1.0000    6.0000
omega____ theta____ kappa____ phi______ frames
    -      112.0000  -61.0000  -90.0000 26

#__ type_ start__ end____ width___ exp.time_
 82 omega   48.00   88.00   1.0000    6.0000
omega____ theta____ kappa____ phi______ frames
    -      112.0000  -45.0000  -60.0000 40

#__ type_ start__ end____ width___ exp.time_
 83 omega   43.00   68.00   1.0000    6.0000
omega____ theta____ kappa____ phi______ frames
    -      112.0000  -61.0000   30.0000 25

#__ type_ start__ end____ width___ exp.time_
 84 omega   46.00   72.00   1.0000    6.0000
omega____ theta____ kappa____ phi______ frames
    -      112.0000  -77.0000   60.0000 26

#__ type_ start__ end____ width___ exp.time_
 85 omega   38.00   91.00   1.0000    6.0000
omega____ theta____ kappa____ phi______ frames
    -      112.0000 -111.0000   30.0000 53

#__ type_ start__ end____ width___ exp.time_
 86 omega   39.00  116.00   1.0000    6.0000
omega____ theta____ kappa____ phi______ frames
    -      112.0000 -111.0000   60.0000 77

#__ type_ start__ end____ width___ exp.time_
 87 omega   41.00   89.00   1.0000    6.0000
omega____ theta____ kappa____ phi______ frames
    -      112.0000  -45.0000  150.0000 48

#__ type_ start__ end____ width___ exp.time_
 88 omega   18.00   47.00   1.0000    2.0000
omega____ theta____ kappa____ phi______ frames
    -       41.9013   37.0000    0.0000 29

#__ type_ start__ end____ width___ exp.time_
 89 omega   12.00   56.00   1.0000    2.0000
omega____ theta____ kappa____ phi______ frames
    -       41.9013   77.0000  -90.0000 44

#__ type_ start__ end____ width___ exp.time_
 90 omega   22.00   53.00   1.0000    2.0000
omega____ theta____ kappa____ phi______ frames
    -       41.9013   37.0000 -150.0000 31

#__ type_ start__ end____ width___ exp.time_
 91 omega    2.00   80.00   1.0000    2.0000
omega____ theta____ kappa____ phi______ frames
    -       41.9013  -99.0000 -150.0000 78

#__ type_ start__ end____ width___ exp.time_
 92 omega    8.00   34.00   1.0000    2.0000
omega____ theta____ kappa____ phi______ frames
    -       41.9013   86.0000  165.1951 26

#__ type_ start__ end____ width___ exp.time_
 93 omega  -97.00   -9.00   1.0000    2.0000
omega____ theta____ kappa____ phi______ frames
    -      -41.9013  -77.0000  -30.0000 88
;
_diffrn_measurement_device 'four-circle diffractometer'
_diffrn_measurement_device_type 'SuperNova, Dual, Cu at zero, Atlas'
_diffrn_measurement_method '\w scans'
_diffrn_orient_matrix_UB_11 -0.0400372000
_diffrn_orient_matrix_UB_12 0.0711955000
_diffrn_orient_matrix_UB_13 0.0348180000
_diffrn_orient_matrix_UB_21 0.0387068000
_diffrn_orient_matrix_UB_22 -0.0416322000
_diffrn_orient_matrix_UB_23 0.0584195000
_diffrn_orient_matrix_UB_31 0.2909072000
_diffrn_orient_matrix_UB_32 0.0153440000
_diffrn_orient_matrix_UB_33 -0.0029703000
_diffrn_radiation_monochromator mirror
_diffrn_radiation_probe x-ray
_diffrn_radiation_type CuK\a
_diffrn_radiation_wavelength 1.54184
_diffrn_reflns_av_R_equivalents 0.0461
_diffrn_reflns_av_unetI/netI 0.0176
_diffrn_reflns_Laue_measured_fraction_full 1.000
_diffrn_reflns_Laue_measured_fraction_max 1.000
_diffrn_reflns_limit_h_max 6
_diffrn_reflns_limit_h_min -5
_diffrn_reflns_limit_k_max 23
_diffrn_reflns_limit_k_min -23
_diffrn_reflns_limit_l_max 28
_diffrn_reflns_limit_l_min -28
_diffrn_reflns_number 51876
_diffrn_reflns_point_group_measured_fraction_full 1.000
_diffrn_reflns_point_group_measured_fraction_max 0.999
_diffrn_reflns_theta_full 67.684
_diffrn_reflns_theta_max 76.885
_diffrn_reflns_theta_min 3.099
_diffrn_source 'sealed X-ray tube'
_diffrn_source_type 'SuperNova (Cu) X-ray Source'
_exptl_absorpt_coefficient_mu 0.796
_exptl_absorpt_correction_T_max 0.994
_exptl_absorpt_correction_T_min 0.938
_exptl_absorpt_correction_type analytical
_exptl_absorpt_process_details
;
CrysAlisPro, Agilent Technologies,
Version 1.171.37.35 (release 13-08-2014 CrysAlis171 .NET)
(compiled Aug 13 2014,18:06:01)
Analytical numeric absorption correction using a multifaceted crystal
			model based on expressions derived by R.C. Clark & J.S. Reid.
(Clark, R. C. & Reid, J. S. (1995). Acta Cryst. A51, 887-897)
Empirical absorption correction using spherical harmonics,
 implemented in SCALE3 ABSPACK scaling algorithm.
;
_exptl_crystal_colour colourless
_exptl_crystal_colour_primary colourless
_exptl_crystal_density_diffrn 1.317
_exptl_crystal_description plate
_exptl_crystal_F_000 912
_exptl_crystal_size_max 0.3946
_exptl_crystal_size_mid 0.1975
_exptl_crystal_size_min 0.0213
_refine_diff_density_max 0.460
_refine_diff_density_min -0.285
_refine_diff_density_rms 0.050
_refine_ls_abs_structure_details
;
 Flack x determined using 1859 quotients [(I+)-(I-)]/[(I+)+(I-)]
 (Parsons and Flack (2004), Acta Cryst. A60, s61).
;
_refine_ls_abs_structure_Flack -0.02(4)
_refine_ls_extinction_method none
_refine_ls_goodness_of_fit_ref 1.025
_refine_ls_hydrogen_treatment constr
_refine_ls_matrix_type full
_refine_ls_number_parameters 286
_refine_ls_number_reflns 4571
_refine_ls_number_restraints 0
_refine_ls_restrained_S_all 1.025
_refine_ls_R_factor_all 0.0387
_refine_ls_R_factor_gt 0.0381
_refine_ls_shift/su_max 0.000
_refine_ls_shift/su_mean 0.000
_refine_ls_structure_factor_coef Fsqd
_refine_ls_weighting_details 'w=1/[\s^2^(Fo^2^)+(0.0703P)^2^+0.4701P] where P=(Fo^2^+2Fc^2^)/3'
_refine_ls_weighting_scheme calc
_refine_ls_wR_factor_gt 0.1001
_refine_ls_wR_factor_ref 0.1009
_reflns_Friedel_coverage 0.714
_reflns_Friedel_fraction_full 1.000
_reflns_Friedel_fraction_max 0.998
_reflns_number_gt 4489
_reflns_number_total 4571
_reflns_threshold_expression 'I > 2\s(I)'
_cod_data_source_file np6b00178_si_003.cif
_cod_data_source_block 3
_cod_database_code 1553292
_shelxl_version_number 2013-4
_chemical_oxdiff_formula 'C11 H10 N O'
_shelx_space_group_comment
;
The symmetry employed for this shelxl refinement is uniquely defined
by the following loop, which should always be used as a source of
symmetry information in preference to the above space-group names.
They are only intended as comments.
;
_reflns_odcompleteness_completeness 99.91
_reflns_odcompleteness_iscentric 1
_reflns_odcompleteness_theta 66.97
_olex2_refinement_description
;
1. Fixed Uiso
 At 1.2 times of:
  All C(H) groups, All C(H,H) groups
 At 1.5 times of:
  All C(H,H,H) groups, All O(H) groups
2.a Ternary CH refined with riding coordinates:
 C13(H13), C14(H14), C15(H15), C16(H16), C17(H17)
2.b Secondary CH2 refined with riding coordinates:
 C18(H18A,H18B), C19(H19A,H19B), C21(H21A,H21B)
2.c Aromatic/amide H refined with riding coordinates:
 C6(H6), C8(H8), C9(H9)
2.d Idealised Me refined as rotating group:
 C20(H20A,H20B,H20C), C22(H22A,H22B,H22C), C23(H23A,H23B,H23C), C24(H24A,H24B,
 H24C)
2.e Idealised tetrahedral OH refined as rotating group:
 O1(H1), O4(H4)
;
_olex2_submission_special_instructions 'No special instructions were received'

loop_
_space_group_symop_operation_xyz
'x, y, z'
'-x+1/2, -y, z+1/2'
'x+1/2, -y+1/2, -z'
'-x, y+1/2, -z+1/2'

loop_
_atom_site_label
_atom_site_type_symbol
_atom_site_fract_x
_atom_site_fract_y
_atom_site_fract_z
_atom_site_U_iso_or_equiv
_atom_site_adp_type
_atom_site_occupancy
_atom_site_site_symmetry_order
_atom_site_calc_flag
_atom_site_refinement_flags_posn
C1 C 0.2876(4) 0.34497(10) 0.37570(8) 0.0186(4) Uani 1 1 d .
C2 C 0.4835(4) 0.39557(10) 0.37305(8) 0.0188(4) Uani 1 1 d .
C3 C 0.5222(4) 0.43816(10) 0.32079(8) 0.0187(4) Uani 1 1 d .
C4 C 0.3661(4) 0.42677(9) 0.26972(8) 0.0169(3) Uani 1 1 d .
C5 C 0.1704(4) 0.37084(10) 0.27380(8) 0.0193(4) Uani 1 1 d .
C6 C 0.1321(4) 0.33316(10) 0.32479(8) 0.0197(4) Uani 1 1 d .
H6 H 0.0009 0.2988 0.3265 0.024 Uiso 1 1 calc R
C7 C 0.2380(4) 0.30560(9) 0.43044(8) 0.0205(4) Uani 1 1 d .
C8 C 0.7208(4) 0.49064(10) 0.32022(9) 0.0226(4) Uani 1 1 d .
H8 H 0.8238 0.4967 0.3534 0.027 Uiso 1 1 calc R
C9 C 0.7626(4) 0.53240(10) 0.27149(9) 0.0226(4) Uani 1 1 d .
H9 H 0.8915 0.5675 0.2715 0.027 Uiso 1 1 calc R
C10 C 0.6086(4) 0.52191(10) 0.22106(8) 0.0193(4) Uani 1 1 d .
C11 C 0.4152(4) 0.47030(9) 0.21849(8) 0.0176(3) Uani 1 1 d .
C12 C 0.4519(4) 0.59351(10) 0.14038(8) 0.0210(4) Uani 1 1 d .
C13 C 0.2514(4) 0.53425(9) 0.12647(8) 0.0185(3) Uani 1 1 d .
H13 H 0.0811 0.5529 0.1372 0.022 Uiso 1 1 calc R
C14 C 0.2927(4) 0.46120(9) 0.15824(8) 0.0180(3) Uani 1 1 d .
H14 H 0.1275 0.4360 0.1624 0.022 Uiso 1 1 calc R
C15 C 0.3650(4) 0.39007(11) 0.07145(9) 0.0253(4) Uani 1 1 d .
H15 H 0.5076 0.3785 0.0448 0.030 Uiso 1 1 calc R
C16 C 0.1905(4) 0.44526(11) 0.04075(8) 0.0255(4) Uani 1 1 d .
H16 H 0.0145 0.4361 0.0543 0.031 Uiso 1 1 calc R
C17 C 0.2593(4) 0.52321(10) 0.05846(8) 0.0214(4) Uani 1 1 d .
H17 H 0.1318 0.5559 0.0408 0.026 Uiso 1 1 calc R
C18 C 0.5269(4) 0.55050(12) 0.04070(9) 0.0278(4) Uani 1 1 d .
H18A H 0.6576 0.5140 0.0484 0.033 Uiso 1 1 calc R
H18B H 0.5323 0.5640 -0.0007 0.033 Uiso 1 1 calc R
C19 C 0.5612(4) 0.61673(11) 0.08046(9) 0.0268(4) Uani 1 1 d .
H19A H 0.4678 0.6582 0.0649 0.032 Uiso 1 1 calc R
H19B H 0.7415 0.6295 0.0839 0.032 Uiso 1 1 calc R
C20 C 0.3457(5) 0.65659(11) 0.17626(10) 0.0297(4) Uani 1 1 d .
H20A H 0.2925 0.6393 0.2144 0.045 Uiso 1 1 calc GR
H20B H 0.2009 0.6773 0.1561 0.045 Uiso 1 1 calc GR
H20C H 0.4765 0.6930 0.1810 0.045 Uiso 1 1 calc GR
C21 C 0.3458(6) 0.26540(12) 0.10130(13) 0.0420(6) Uani 1 1 d .
H21A H 0.3821 0.2722 0.1430 0.050 Uiso 1 1 calc R
H21B H 0.5078 0.2592 0.0807 0.050 Uiso 1 1 calc R
C22 C 0.1779(7) 0.19844(14) 0.09266(15) 0.0530(7) Uani 1 1 d .
H22A H 0.1498 0.1907 0.0512 0.080 Uiso 1 1 calc GR
H22B H 0.0158 0.2057 0.1121 0.080 Uiso 1 1 calc GR
H22C H 0.2623 0.1567 0.1092 0.080 Uiso 1 1 calc GR
C23 C 0.1939(6) 0.43368(14) -0.02625(10) 0.0420(6) Uani 1 1 d .
H23A H 0.0681 0.4647 -0.0444 0.063 Uiso 1 1 calc GR
H23B H 0.1544 0.3838 -0.0350 0.063 Uiso 1 1 calc GR
H23C H 0.3613 0.4453 -0.0414 0.063 Uiso 1 1 calc GR
C24 C -0.1490(4) 0.30108(12) 0.22376(9) 0.0283(4) Uani 1 1 d .
H24A H -0.2299 0.2982 0.1857 0.042 Uiso 1 1 calc GR
H24B H -0.2774 0.3090 0.2536 0.042 Uiso 1 1 calc GR
H24C H -0.0598 0.2564 0.2317 0.042 Uiso 1 1 calc GR
O1 O 0.6448(3) 0.40902(8) 0.41858(6) 0.0244(3) Uani 1 1 d .
H1 H 0.6123 0.3812 0.4459 0.037 Uiso 1 1 calc GR
O2 O 0.0285(3) 0.35965(8) 0.22420(6) 0.0279(3) Uani 1 1 d .
O3 O 0.3831(3) 0.30861(8) 0.47385(6) 0.0252(3) Uani 1 1 d .
O4 O 0.0236(3) 0.26717(8) 0.43047(6) 0.0246(3) Uani 1 1 d .
H4 H 0.0041 0.2481 0.4629 0.037 Uiso 1 1 calc GR
O5 O 0.6689(3) 0.56378(7) 0.17327(6) 0.0216(3) Uani 1 1 d .
O6 O 0.4695(3) 0.41579(7) 0.12543(6) 0.0224(3) Uani 1 1 d .
O7 O 0.2141(3) 0.32672(8) 0.07881(7) 0.0322(4) Uani 1 1 d .

loop_
_atom_site_aniso_label
_atom_site_aniso_U_11
_atom_site_aniso_U_22
_atom_site_aniso_U_33
_atom_site_aniso_U_23
_atom_site_aniso_U_13
_atom_site_aniso_U_12
C1 0.0213(9) 0.0178(8) 0.0167(7) 0.0008(6) 0.0008(7) 0.0029(7)
C2 0.0192(9) 0.0201(8) 0.0171(7) -0.0028(6) -0.0034(7) 0.0044(7)
C3 0.0181(9) 0.0191(8) 0.0190(8) -0.0012(6) -0.0007(7) 0.0018(7)
C4 0.0165(8) 0.0162(7) 0.0180(8) -0.0006(6) 0.0005(7) 0.0012(6)
C5 0.0193(9) 0.0203(8) 0.0182(8) 0.0008(6) -0.0025(7) -0.0024(7)
C6 0.0200(9) 0.0191(8) 0.0201(8) 0.0014(6) -0.0010(7) -0.0018(7)
C7 0.0278(10) 0.0164(8) 0.0173(8) -0.0008(6) 0.0016(7) 0.0046(7)
C8 0.0205(9) 0.0248(9) 0.0225(8) -0.0028(7) -0.0035(7) -0.0004(8)
C9 0.0180(9) 0.0219(8) 0.0278(9) -0.0015(7) 0.0001(7) -0.0045(7)
C10 0.0168(8) 0.0199(8) 0.0212(8) 0.0012(6) 0.0034(7) 0.0016(7)
C11 0.0156(8) 0.0176(8) 0.0197(8) 0.0003(6) 0.0006(7) 0.0008(6)
C12 0.0181(9) 0.0197(8) 0.0253(9) 0.0059(7) 0.0028(7) 0.0016(7)
C13 0.0162(8) 0.0190(8) 0.0202(8) 0.0033(6) 0.0027(7) 0.0021(7)
C14 0.0173(8) 0.0185(8) 0.0184(8) 0.0023(6) 0.0010(7) 0.0005(6)
C15 0.0319(11) 0.0236(9) 0.0206(8) -0.0033(7) -0.0053(8) 0.0043(8)
C16 0.0286(11) 0.0250(9) 0.0229(9) 0.0015(7) -0.0054(8) 0.0045(8)
C17 0.0203(9) 0.0237(9) 0.0201(8) 0.0054(6) 0.0019(7) 0.0027(7)
C18 0.0236(10) 0.0361(10) 0.0238(9) 0.0067(8) 0.0069(8) 0.0011(9)
C19 0.0225(9) 0.0278(9) 0.0301(10) 0.0119(8) 0.0026(8) -0.0035(8)
C20 0.0303(11) 0.0207(9) 0.0381(11) -0.0018(8) 0.0005(9) 0.0027(8)
C21 0.0487(15) 0.0234(10) 0.0540(14) 0.0006(10) -0.0169(13) 0.0041(10)
C22 0.0620(18) 0.0307(12) 0.0663(18) -0.0060(12) -0.0142(16) 0.0023(13)
C23 0.0644(18) 0.0371(12) 0.0244(10) -0.0019(9) -0.0130(11) 0.0108(12)
C24 0.0294(10) 0.0303(10) 0.0251(9) 0.0038(8) -0.0063(8) -0.0130(9)
O1 0.0279(7) 0.0274(7) 0.0179(6) 0.0016(5) -0.0074(5) -0.0024(6)
O2 0.0326(8) 0.0305(7) 0.0207(6) 0.0082(5) -0.0096(6) -0.0160(6)
O3 0.0347(8) 0.0237(6) 0.0172(6) 0.0035(5) -0.0039(6) 0.0022(6)
O4 0.0303(7) 0.0255(6) 0.0181(6) 0.0070(5) 0.0008(6) -0.0031(6)
O5 0.0157(6) 0.0234(6) 0.0256(6) 0.0066(5) 0.0025(5) -0.0020(5)
O6 0.0255(7) 0.0214(6) 0.0203(6) -0.0028(5) -0.0050(5) 0.0064(5)
O7 0.0420(9) 0.0223(7) 0.0323(7) -0.0007(6) -0.0148(7) 0.0011(6)

loop_
_atom_type_symbol
_atom_type_description
_atom_type_scat_dispersion_real
_atom_type_scat_dispersion_imag
_atom_type_scat_source
C C 0.0181 0.0091 'International Tables Vol C Tables 4.2.6.8 and 6.1.1.4'
H H 0.0000 0.0000 'International Tables Vol C Tables 4.2.6.8 and 6.1.1.4'
O O 0.0492 0.0322 'International Tables Vol C Tables 4.2.6.8 and 6.1.1.4'

loop_
_exptl_crystal_face_index_h
_exptl_crystal_face_index_k
_exptl_crystal_face_index_l
_exptl_crystal_face_perp_dist
_exptl_oxdiff_crystal_face_indexfrac_h
_exptl_oxdiff_crystal_face_indexfrac_k
_exptl_oxdiff_crystal_face_indexfrac_l
_exptl_oxdiff_crystal_face_x
_exptl_oxdiff_crystal_face_y
_exptl_oxdiff_crystal_face_z
0 -12 0 0.0577 -0.0004 -12.0003 0.0027 -0.8543 0.4997 -0.1843
-1 12 0 0.0938 -1.0002 12.0001 -0.0023 0.8943 -0.5384 -0.1068
-3 -1 1 0.1708 -3.0020 -1.0005 1.0009 0.0838 -0.0161 -0.8916
3 4 -1 0.1817 3.0021 4.0005 -1.0016 0.1297 -0.1089 0.9377
0 0 -15 0.0103 -0.0002 -0.0014 -14.9927 -0.5221 -0.8758 0.0445
0 0 15 0.0110 0.0002 0.0014 14.9927 0.5221 0.8758 -0.0445

loop_
_geom_angle_atom_site_label_1
_geom_angle_atom_site_label_2
_geom_angle_atom_site_label_3
_geom_angle
C2 C1 C6 119.11(16)
C2 C1 C7 120.11(17)
C6 C1 C7 120.77(17)
C1 C2 C3 120.48(16)
O1 C2 C1 123.23(16)
O1 C2 C3 116.28(16)
C4 C3 C2 120.57(17)
C8 C3 C2 118.86(17)
C8 C3 C4 120.55(16)
C3 C4 C5 116.85(15)
C3 C4 C11 118.19(16)
C11 C4 C5 124.96(16)
C6 C5 C4 121.18(16)
O2 C5 C4 115.85(15)
O2 C5 C6 122.97(17)
C5 C6 C1 121.71(17)
O3 C7 C1 122.93(18)
O3 C7 O4 122.51(16)
O4 C7 C1 114.55(16)
C9 C8 C3 120.58(18)
C8 C9 C10 119.28(18)
C11 C10 C9 122.80(17)
O5 C10 C9 115.80(16)
O5 C10 C11 121.34(17)
C4 C11 C14 126.35(16)
C10 C11 C4 118.58(17)
C10 C11 C14 114.80(16)
C19 C12 C13 105.49(16)
C20 C12 C13 113.72(16)
C20 C12 C19 113.33(16)
O5 C12 C13 111.34(14)
O5 C12 C19 105.61(16)
O5 C12 C20 107.11(16)
C12 C13 C17 106.08(15)
C14 C13 C12 115.25(15)
C14 C13 C17 110.24(14)
C11 C14 C13 112.56(15)
O6 C14 C11 104.98(14)
O6 C14 C13 110.60(14)
O6 C15 C16 113.48(16)
O7 C15 C16 105.65(17)
O7 C15 O6 112.66(16)
C15 C16 C17 111.26(17)
C15 C16 C23 110.57(18)
C17 C16 C23 112.76(18)
C16 C17 C13 112.08(15)
C16 C17 C18 116.75(17)
C18 C17 C13 103.97(16)
C19 C18 C17 102.28(16)
C18 C19 C12 104.90(16)
O7 C21 C22 108.7(2)
C5 O2 C24 118.31(15)
C10 O5 C12 115.99(14)
C15 O6 C14 113.01(15)
C21 O7 C15 115.43(18)

loop_
_geom_bond_atom_site_label_1
_geom_bond_atom_site_label_2
_geom_bond_distance
C1 C2 1.380(3)
C1 C6 1.424(2)
C1 C7 1.457(2)
C2 C3 1.432(3)
C2 O1 1.351(2)
C3 C4 1.428(2)
C3 C8 1.413(3)
C4 C5 1.449(2)
C4 C11 1.431(2)
C5 C6 1.360(2)
C5 O2 1.359(2)
C7 O3 1.240(2)
C7 O4 1.320(2)
C8 C9 1.361(3)
C9 C10 1.408(3)
C10 C11 1.383(3)
C10 O5 1.364(2)
C11 C14 1.514(2)
C12 C13 1.540(3)
C12 C19 1.531(3)
C12 C20 1.519(3)
C12 O5 1.458(2)
C13 C14 1.537(2)
C13 C17 1.553(2)
C14 O6 1.446(2)
C15 C16 1.528(3)
C15 O6 1.418(2)
C15 O7 1.413(3)
C16 C17 1.529(3)
C16 C23 1.531(3)
C17 C18 1.532(3)
C18 C19 1.523(3)
C21 C22 1.521(4)
C21 O7 1.413(3)
C24 O2 1.417(2)

loop_
_geom_torsion_atom_site_label_1
_geom_torsion_atom_site_label_2
_geom_torsion_atom_site_label_3
_geom_torsion_atom_site_label_4
_geom_torsion
C1 C2 C3 C4 -2.7(3)
C1 C2 C3 C8 178.48(17)
C2 C1 C6 C5 -0.5(3)
C2 C1 C7 O3 -8.9(3)
C2 C1 C7 O4 170.20(16)
C2 C3 C4 C5 0.0(2)
C2 C3 C4 C11 -179.29(17)
C2 C3 C8 C9 -179.66(18)
C3 C4 C5 C6 2.5(3)
C3 C4 C5 O2 -178.37(16)
C3 C4 C11 C10 -0.9(2)
C3 C4 C11 C14 172.78(17)
C3 C8 C9 C10 -1.1(3)
C4 C3 C8 C9 1.5(3)
C4 C5 C6 C1 -2.3(3)
C4 C5 O2 C24 174.14(17)
C4 C11 C14 C13 145.65(17)
C4 C11 C14 O6 -94.0(2)
C5 C4 C11 C10 179.89(17)
C5 C4 C11 C14 -6.5(3)
C6 C1 C2 C3 3.0(3)
C6 C1 C2 O1 -178.22(16)
C6 C1 C7 O3 172.58(17)
C6 C1 C7 O4 -8.4(2)
C6 C5 O2 C24 -6.7(3)
C7 C1 C2 C3 -175.61(16)
C7 C1 C2 O1 3.2(3)
C7 C1 C6 C5 178.08(17)
C8 C3 C4 C5 178.78(17)
C8 C3 C4 C11 -0.5(3)
C8 C9 C10 C11 -0.3(3)
C8 C9 C10 O5 -177.49(17)
C9 C10 C11 C4 1.3(3)
C9 C10 C11 C14 -173.04(17)
C9 C10 O5 C12 -139.17(17)
C10 C11 C14 C13 -40.5(2)
C10 C11 C14 O6 79.88(18)
C11 C4 C5 C6 -178.30(18)
C11 C4 C5 O2 0.9(3)
C11 C10 O5 C12 43.6(2)
C11 C14 O6 C15 168.95(15)
C12 C13 C14 C11 31.7(2)
C12 C13 C14 O6 -85.39(18)
C12 C13 C17 C16 149.84(16)
C12 C13 C17 C18 22.87(19)
C13 C12 C19 C18 -26.5(2)
C13 C12 O5 C10 -48.8(2)
C13 C14 O6 C15 -69.38(19)
C13 C17 C18 C19 -38.92(18)
C14 C13 C17 C16 24.4(2)
C14 C13 C17 C18 -102.54(17)
C15 C16 C17 C13 -55.9(2)
C15 C16 C17 C18 63.9(2)
C16 C15 O6 C14 36.1(2)
C16 C15 O7 C21 173.94(19)
C16 C17 C18 C19 -162.92(16)
C17 C13 C14 C11 151.71(16)
C17 C13 C14 O6 34.6(2)
C17 C18 C19 C12 40.8(2)
C19 C12 C13 C14 124.34(17)
C19 C12 C13 C17 2.06(19)
C19 C12 O5 C10 -162.82(15)
C20 C12 C13 C14 -110.86(18)
C20 C12 C13 C17 126.86(17)
C20 C12 C19 C18 -151.57(18)
C20 C12 O5 C10 76.10(19)
C22 C21 O7 C15 -166.5(2)
C23 C16 C17 C13 179.2(2)
C23 C16 C17 C18 -61.0(3)
O1 C2 C3 C4 178.40(15)
O1 C2 C3 C8 -0.4(2)
O2 C5 C6 C1 178.61(17)
O5 C10 C11 C4 178.34(15)
O5 C10 C11 C14 4.0(2)
O5 C12 C13 C14 10.2(2)
O5 C12 C13 C17 -112.03(16)
O5 C12 C19 C18 91.48(18)
O6 C15 C16 C17 25.4(2)
O6 C15 C16 C23 151.5(2)
O6 C15 O7 C21 -61.6(2)
O7 C15 C16 C17 149.35(16)
O7 C15 C16 C23 -84.5(2)
O7 C15 O6 C14 -83.95(19)
